data_2106243
loop_
_publ_author_name
'Baur, W.H.'
'Shannon, R.D.'
'Ohta, T.'

_publ_section_title
;
 Structure of magnesium disodium silicate Na2 Mg Si O4 and ionic
 conductivity in tetrahedral structures
;
_journal_name_full 'Acta Crystallographica B (24,1968-38,1982)'
_journal_page_first 1483
_journal_page_last 1491
_journal_volume 37
_journal_year 1981
_chemical_formula_sum 'Mg Na2 O4 Si'
_chemical_name_systematic 'Mg Na2 (Si O4)'
_space_group_IT_number 7
_symmetry_space_group_name_Hall 'P -2yac'
_symmetry_space_group_name_H-M 'P 1 n 1'
_cell_angle_alpha 90
_cell_angle_beta 89.97
_cell_angle_gamma 90
_cell_formula_units_Z 2
_cell_length_a 7.015
_cell_length_b 5.484
_cell_length_c 5.26
_cell_volume 202.354
_citation_journal_id_ASTM ACBCAR
_cod_data_source_file Baur_ACBCAR_1981_1579.cif
_cod_data_source_block Mg1Na2O4Si1
_cod_original_cell_volume 202.3535
_cod_original_sg_symbol_Hall 'P -2yc (x-z,y,z)'
_cod_original_formula_sum 'Mg1 Na2 O4 Si1'
_cod_database_code 2106243

loop_
_symmetry_equiv_pos_as_xyz
x,y,z
x+1/2,-y,z+1/2

loop_
_atom_site_label
_atom_site_type_symbol
_atom_site_fract_x
_atom_site_fract_y
_atom_site_fract_z
_atom_site_occupancy
_atom_site_U_iso_or_equiv
O1 O-2 0.71678 0.60026 0.43548 1 0.0
O2 O-2 0.27791 0.71452 0.31204 1 0.0
Mg1 Mg+2 0 0.18612 0 1 0.0
O4 O-2 0.93827 0.21182 0.36245 1 0.0
O3 O-2 0.55832 0.15553 0.42645 1 0.0
Na2 Na+1 0.49469 0.18565 0.98922 1 0.0
Na1 Na+1 0.7499 0.6718 0.98468 1 0.0
Si1 Si+4 0.24768 0.68748 0.00561 1 0.0
